data_4001663
loop_
_publ_author_name
'Mar\'in-Su\'arez, Marta'
'Curchod, Basile F. E.'
'Tavernelli, Ivano'
'Rothlisberger, Ursula'
'Scopelliti, Rosario'
'Jung, Il'
'Di Censo, Davide'
'Gr\"atzel, Michael'
'Fern\'andez-S\'anchez, Jorge Fernando'
'Fern\'andez-Guti\'errez, Alberto'
'Nazeeruddin, Md. Khaja'
'Baranoff, Etienne'

_publ_section_title
;
 Nanocomposites Containing Neutral Blue Emitting Cyclometalated
 Iridium(III) Emitters for Oxygen Sensing
;
_journal_issue 12
_journal_name_full 'Chemistry of Materials'
_journal_page_first 2330
_journal_paper_doi 10.1021/cm300575z
_journal_volume 24
_journal_year 2012
_chemical_formula_moiety 'C34 H25 F4 Ir N4 O6'
_chemical_formula_sum 'C34 H25 F4 Ir N4 O6'
_chemical_formula_weight 853.78
_chemical_name_systematic
; 
 ? 
;
_space_group_IT_number 14
_symmetry_cell_setting monoclinic
_symmetry_space_group_name_Hall '-P 2ybc'
_symmetry_space_group_name_H-M 'P 1 21/c 1'
_atom_sites_solution_hydrogens geom
_atom_sites_solution_primary direct
_atom_sites_solution_secondary difmap
_audit_creation_method SHELXL-97
_cell_angle_alpha 90.00
_cell_angle_beta 97.127(11)
_cell_angle_gamma 90.00
_cell_formula_units_Z 4
_cell_length_a 22.152(4)
_cell_length_b 9.7488(14)
_cell_length_c 17.9625(18)
_cell_measurement_reflns_used 246
_cell_measurement_temperature 100(2)
_cell_measurement_theta_max 21.364
_cell_measurement_theta_min 3.991
_cell_volume 3849.1(10)
_computing_cell_refinement 'Dirax/lsq (Duisenberg & Schreurs, 1989-2000)'
_computing_data_collection 'Collect (Bruker AXS BV, 1997-2004)'
_computing_data_reduction 'EvalCCD (Duisenberg & Schreurs, 1990-2000)'
_computing_molecular_graphics 'Bruker SHELXTL'
_computing_publication_material 'Bruker SHELXTL'
_computing_structure_refinement 'SHELXL-97 (Sheldrick, 1997)'
_computing_structure_solution 'SHELXS-97 (Sheldrick, 1990)'
_diffrn_ambient_temperature 100(2)
_diffrn_measured_fraction_theta_full 0.992
_diffrn_measured_fraction_theta_max 0.918
_diffrn_measurement_device_type 'Bruker APEX II CCD'
_diffrn_measurement_method 'phi and omega scans'
_diffrn_radiation_monochromator graphite
_diffrn_radiation_source 'fine-focus sealed tube'
_diffrn_radiation_type MoK\a
_diffrn_radiation_wavelength 0.71073
_diffrn_reflns_av_R_equivalents 0.0000
_diffrn_reflns_av_sigmaI/netI 0.0352
_diffrn_reflns_limit_h_max 28
_diffrn_reflns_limit_h_min -28
_diffrn_reflns_limit_k_max 12
_diffrn_reflns_limit_k_min -12
_diffrn_reflns_limit_l_max 23
_diffrn_reflns_limit_l_min -23
_diffrn_reflns_number 8179
_diffrn_reflns_theta_full 25.00
_diffrn_reflns_theta_max 27.55
_diffrn_reflns_theta_min 3.31
_exptl_absorpt_coefficient_mu 3.532
_exptl_absorpt_correction_T_max 1.0000
_exptl_absorpt_correction_T_min 0.4492
_exptl_absorpt_correction_type multi-scan
_exptl_absorpt_process_details 'SADABS 2008, Bruker AXS, 2008'
_exptl_crystal_colour yellow
_exptl_crystal_density_diffrn 1.473
_exptl_crystal_density_method 'not measured'
_exptl_crystal_description prismatic
_exptl_crystal_F_000 1672
_exptl_crystal_size_max 0.42
_exptl_crystal_size_mid 0.32
_exptl_crystal_size_min 0.26
_platon_squeeze_details
;
;
_refine_diff_density_max 6.440
_refine_diff_density_min -3.975
_refine_diff_density_rms 0.199
_refine_ls_extinction_coef 0.00050(15)
_refine_ls_extinction_expression Fc^*^=kFc[1+0.001xFc^2^\l^3^/sin(2\q)]^-1/4^
_refine_ls_extinction_method SHELXL
_refine_ls_goodness_of_fit_ref 1.186
_refine_ls_hydrogen_treatment constr
_refine_ls_matrix_type full
_refine_ls_number_parameters 447
_refine_ls_number_reflns 8179
_refine_ls_number_restraints 6
_refine_ls_restrained_S_all 1.186
_refine_ls_R_factor_all 0.0596
_refine_ls_R_factor_gt 0.0555
_refine_ls_shift/su_max 0.001
_refine_ls_shift/su_mean 0.000
_refine_ls_structure_factor_coef Fsqd
_refine_ls_weighting_details 'calc w=1/[\s^2^(Fo^2^)+(0.0319P)^2^+62.8862P] where P=(Fo^2^+2Fc^2^)/3'
_refine_ls_weighting_scheme calc
_refine_ls_wR_factor_gt 0.1321
_refine_ls_wR_factor_ref 0.1344
_reflns_number_gt 7531
_reflns_number_total 8179
_reflns_threshold_expression >2sigma(I)
_cod_data_source_file cm300575z_si_002.cif
_cod_data_source_block eb146
_cod_depositor_comments
;
The following automatic conversions were performed:

'_symmetry_cell_setting' value 'Monoclinic' changed to 'monoclinic'
according to /home/saulius/struct/CIF-dictionaries/cif_core.dic
dictionary named 'cif_core.dic' version 2.4.1 from 2010-06-29.

Automatic conversion script
Id: cif_fix_values 1891 2012-01-12 08:04:46Z andrius 
;
_cod_original_sg_symbol_H-M 'P 21/c'
_cod_database_code 4001663

loop_
_symmetry_equiv_pos_as_xyz
'x, y, z'
'-x, y+1/2, -z+1/2'
'-x, -y, -z'
'x, -y-1/2, z-1/2'

loop_
_atom_site_label
_atom_site_type_symbol
_atom_site_fract_x
_atom_site_fract_y
_atom_site_fract_z
_atom_site_U_iso_or_equiv
_atom_site_adp_type
_atom_site_occupancy
_atom_site_symmetry_multiplicity
_atom_site_calc_flag
_atom_site_refinement_flags
Ir1 Ir 0.283818(12) 0.32033(3) 0.377804(15) 0.01283(11) Uani 1 1 d .
F1 F 0.1712(2) 0.6600(5) 0.1803(3) 0.0282(11) Uani 1 1 d .
F2 F 0.0556(2) 0.2769(5) 0.2365(3) 0.0258(10) Uani 1 1 d .
F3 F 0.2339(3) 0.7016(5) 0.5823(3) 0.0355(13) Uani 1 1 d .
F4 F 0.1570(2) 0.2593(5) 0.6062(3) 0.0287(11) Uani 1 1 d .
O1 O 0.0728(3) 0.5708(6) 0.0864(3) 0.0272(13) Uani 1 1 d .
O2 O 0.0074(2) 0.5031(6) 0.1658(3) 0.0249(12) Uani 1 1 d .
O3 O 0.1877(4) 0.5227(10) 0.7242(4) 0.058(2) Uani 1 1 d .
O4 O 0.1055(3) 0.5632(7) 0.6403(3) 0.0328(15) Uani 1 1 d .
O5 O 0.3701(2) 0.2677(6) 0.4396(3) 0.0201(11) Uani 1 1 d .
O6 O 0.4598(3) 0.1684(7) 0.4315(3) 0.0344(15) Uani 1 1 d .
N1 N 0.3125(3) 0.5049(6) 0.3416(3) 0.0153(12) Uani 1 1 d .
N2 N 0.2463(3) 0.1467(6) 0.4154(3) 0.0153(12) Uani 1 1 d .
N3 N 0.3301(3) 0.2204(6) 0.2948(3) 0.0151(12) Uani 1 1 d .
N4 N 0.4333(3) -0.0065(8) 0.1581(4) 0.0313(17) Uani 1 1 d .
C1 C 0.3668(4) 0.5620(9) 0.3668(4) 0.0234(17) Uani 1 1 d .
H1 H 0.3940 0.5124 0.4021 0.028 Uiso 1 1 calc R
C2 C 0.3844(4) 0.6887(9) 0.3436(4) 0.0275(18) Uani 1 1 d .
H2 H 0.4226 0.7268 0.3631 0.033 Uiso 1 1 calc R
C3 C 0.3448(4) 0.7597(9) 0.2909(5) 0.032(2) Uani 1 1 d .
H3 H 0.3560 0.8469 0.2733 0.038 Uiso 1 1 calc R
C4 C 0.2888(4) 0.7021(9) 0.2641(5) 0.0280(18) Uani 1 1 d .
H4 H 0.2618 0.7497 0.2277 0.034 Uiso 1 1 calc R
C5 C 0.2720(3) 0.5743(8) 0.2905(4) 0.0193(15) Uani 1 1 d .
C6 C 0.2146(3) 0.5001(7) 0.2710(4) 0.0162(14) Uani 1 1 d .
C7 C 0.1660(4) 0.5417(8) 0.2187(4) 0.0196(15) Uani 1 1 d .
C8 C 0.1109(3) 0.4717(8) 0.2054(4) 0.0176(15) Uani 1 1 d .
C9 C 0.1069(3) 0.3527(8) 0.2474(4) 0.0198(15) Uani 1 1 d .
C10 C 0.1543(3) 0.3028(8) 0.2980(4) 0.0181(15) Uani 1 1 d .
H10 H 0.1494 0.2193 0.3239 0.022 Uiso 1 1 calc R
C11 C 0.2091(3) 0.3747(7) 0.3110(4) 0.0136(13) Uani 1 1 d .
C12 C 0.0628(3) 0.5214(8) 0.1455(4) 0.0187(15) Uani 1 1 d .
C13 C -0.0425(4) 0.5445(11) 0.1087(5) 0.032(2) Uani 1 1 d .
H13A H -0.0360 0.5049 0.0601 0.048 Uiso 1 1 calc R
H13B H -0.0435 0.6447 0.1047 0.048 Uiso 1 1 calc R
H13C H -0.0812 0.5114 0.1230 0.048 Uiso 1 1 calc R
C14 C 0.2480(3) 0.4001(8) 0.4653(4) 0.0157(14) Uani 1 1 d .
C15 C 0.2535(4) 0.5358(8) 0.4924(4) 0.0214(16) Uani 1 1 d .
H15 H 0.2757 0.6023 0.4682 0.026 Uiso 1 1 calc R
C16 C 0.2261(4) 0.5707(8) 0.5551(4) 0.0218(16) Uani 1 1 d .
C17 C 0.1929(4) 0.4812(9) 0.5937(4) 0.0208(16) Uani 1 1 d .
C18 C 0.1888(3) 0.3482(8) 0.5674(4) 0.0201(15) Uani 1 1 d .
C19 C 0.2161(3) 0.3022(8) 0.5057(4) 0.0149(14) Uani 1 1 d .
C20 C 0.2147(3) 0.1607(8) 0.4771(4) 0.0167(14) Uani 1 1 d .
C21 C 0.1853(4) 0.0489(9) 0.5044(4) 0.0226(16) Uani 1 1 d .
H21 H 0.1642 0.0587 0.5471 0.027 Uiso 1 1 calc R
C22 C 0.1869(3) -0.0773(8) 0.4688(4) 0.0217(16) Uani 1 1 d .
H22 H 0.1666 -0.1541 0.4868 0.026 Uiso 1 1 calc R
C23 C 0.2182(4) -0.0911(9) 0.4069(5) 0.0237(17) Uani 1 1 d .
H23 H 0.2196 -0.1769 0.3821 0.028 Uiso 1 1 calc R
C24 C 0.2471(3) 0.0218(8) 0.3822(4) 0.0204(15) Uani 1 1 d .
H24 H 0.2686 0.0118 0.3399 0.024 Uiso 1 1 calc R
C25 C 0.1625(4) 0.5235(9) 0.6614(4) 0.0235(17) Uani 1 1 d .
C26 C 0.0699(5) 0.5970(12) 0.7011(6) 0.044(3) Uani 1 1 d .
H26A H 0.0618 0.5131 0.7282 0.066 Uiso 1 1 calc R
H26B H 0.0313 0.6390 0.6802 0.066 Uiso 1 1 calc R
H26C H 0.0929 0.6615 0.7357 0.066 Uiso 1 1 calc R
C27 C 0.4096(3) 0.2004(7) 0.4010(4) 0.0146(14) Uani 1 1 d U
C28 C 0.3863(3) 0.1708(8) 0.3215(4) 0.0180(15) Uani 1 1 d .
C29 C 0.4221(3) 0.0996(8) 0.2778(4) 0.0211(16) Uani 1 1 d .
H29 H 0.4613 0.0688 0.2986 0.025 Uiso 1 1 calc R
C30 C 0.4006(4) 0.0715(8) 0.2011(4) 0.0208(16) Uani 1 1 d .
C31 C 0.3438(4) 0.1276(8) 0.1743(4) 0.0225(16) Uani 1 1 d .
H31 H 0.3281 0.1162 0.1230 0.027 Uiso 1 1 calc R
C32 C 0.3105(3) 0.1992(8) 0.2212(4) 0.0194(15) Uani 1 1 d .
H32 H 0.2720 0.2351 0.2011 0.023 Uiso 1 1 calc R
C33 C 0.4868(4) -0.0826(11) 0.1902(6) 0.039(2) Uani 1 1 d .
H33A H 0.5194 -0.0182 0.2081 0.059 Uiso 1 1 calc R
H33B H 0.5006 -0.1424 0.1518 0.059 Uiso 1 1 calc R
H33C H 0.4766 -0.1385 0.2322 0.059 Uiso 1 1 calc R
C34 C 0.4111(7) -0.0349(16) 0.0804(6) 0.074(5) Uani 1 1 d .
H34A H 0.3748 -0.0931 0.0778 0.111 Uiso 1 1 calc R
H34B H 0.4428 -0.0824 0.0567 0.111 Uiso 1 1 calc R
H34C H 0.4007 0.0515 0.0540 0.111 Uiso 1 1 calc R

loop_
_atom_site_aniso_label
_atom_site_aniso_U_11
_atom_site_aniso_U_22
_atom_site_aniso_U_33
_atom_site_aniso_U_23
_atom_site_aniso_U_13
_atom_site_aniso_U_12
Ir1 0.01504(15) 0.01223(16) 0.01165(15) 0.00069(10) 0.00331(9) 0.00077(10)
F1 0.032(3) 0.020(3) 0.032(3) 0.015(2) 0.005(2) 0.001(2)
F2 0.018(2) 0.029(3) 0.029(2) 0.005(2) -0.0011(18) -0.0030(19)
F3 0.070(4) 0.014(2) 0.026(3) -0.005(2) 0.020(3) 0.000(2)
F4 0.035(3) 0.029(3) 0.026(2) 0.000(2) 0.018(2) -0.012(2)
O1 0.030(3) 0.033(3) 0.019(3) 0.008(2) 0.004(2) 0.010(3)
O2 0.020(3) 0.033(3) 0.022(3) 0.004(2) 0.000(2) 0.010(2)
O3 0.071(5) 0.087(6) 0.016(3) -0.007(4) 0.001(3) 0.047(5)
O4 0.025(3) 0.050(4) 0.024(3) -0.015(3) 0.009(2) -0.002(3)
O5 0.019(3) 0.025(3) 0.016(2) 0.001(2) 0.000(2) 0.001(2)
O6 0.018(3) 0.052(4) 0.030(3) -0.010(3) -0.008(2) 0.013(3)
N1 0.023(3) 0.008(3) 0.016(3) 0.000(2) 0.008(2) -0.001(2)
N2 0.014(3) 0.017(3) 0.015(3) 0.002(2) 0.001(2) 0.001(2)
N3 0.018(3) 0.010(3) 0.017(3) 0.003(2) 0.005(2) 0.002(2)
N4 0.035(4) 0.027(4) 0.034(4) -0.008(3) 0.009(3) 0.011(3)
C1 0.024(4) 0.024(4) 0.023(4) -0.001(3) 0.004(3) -0.004(3)
C2 0.033(4) 0.037(5) 0.013(4) -0.002(3) 0.004(3) -0.011(4)
C3 0.043(5) 0.015(4) 0.039(5) 0.009(4) 0.012(4) -0.011(4)
C4 0.035(4) 0.017(4) 0.032(5) 0.008(3) 0.002(4) -0.002(3)
C5 0.021(4) 0.019(4) 0.018(4) -0.002(3) 0.005(3) -0.006(3)
C6 0.020(3) 0.013(4) 0.017(3) 0.002(3) 0.005(3) 0.001(3)
C7 0.028(4) 0.013(4) 0.020(4) 0.004(3) 0.011(3) 0.006(3)
C8 0.018(3) 0.022(4) 0.013(3) 0.000(3) 0.004(3) 0.008(3)
C9 0.020(4) 0.021(4) 0.019(4) -0.005(3) 0.006(3) -0.003(3)
C10 0.019(3) 0.015(4) 0.020(4) 0.006(3) 0.004(3) 0.000(3)
C11 0.017(3) 0.009(3) 0.015(3) 0.003(3) 0.004(3) 0.006(3)
C12 0.025(4) 0.015(4) 0.016(3) 0.000(3) 0.002(3) 0.007(3)
C13 0.019(4) 0.046(6) 0.028(4) 0.008(4) -0.004(3) 0.007(4)
C14 0.019(3) 0.015(4) 0.014(3) -0.001(3) 0.005(3) 0.001(3)
C15 0.030(4) 0.017(4) 0.018(4) 0.001(3) 0.008(3) 0.001(3)
C16 0.041(5) 0.011(4) 0.015(4) -0.001(3) 0.006(3) 0.002(3)
C17 0.026(4) 0.026(4) 0.011(3) 0.001(3) 0.005(3) 0.004(3)
C18 0.020(3) 0.025(4) 0.016(4) 0.004(3) 0.006(3) -0.001(3)
C19 0.013(3) 0.017(4) 0.015(3) 0.000(3) 0.003(3) 0.000(3)
C20 0.017(3) 0.018(4) 0.015(3) -0.001(3) 0.002(3) 0.002(3)
C21 0.024(4) 0.025(4) 0.019(4) 0.002(3) 0.007(3) -0.005(3)
C22 0.020(4) 0.018(4) 0.025(4) 0.009(3) -0.004(3) -0.007(3)
C23 0.023(4) 0.018(4) 0.028(4) -0.006(3) -0.003(3) 0.005(3)
C24 0.017(3) 0.023(4) 0.022(4) 0.002(3) 0.002(3) 0.004(3)
C25 0.032(4) 0.021(4) 0.018(4) -0.003(3) 0.007(3) 0.007(3)
C26 0.038(5) 0.055(7) 0.044(6) -0.016(5) 0.026(4) -0.006(5)
C27 0.0149(16) 0.0141(16) 0.0144(16) 0.0015(10) 0.0002(10) -0.0010(10)
C28 0.017(3) 0.020(4) 0.018(4) 0.001(3) 0.004(3) -0.002(3)
C29 0.018(3) 0.018(4) 0.029(4) 0.003(3) 0.008(3) 0.000(3)
C30 0.025(4) 0.019(4) 0.020(4) -0.003(3) 0.008(3) 0.001(3)
C31 0.034(4) 0.016(4) 0.017(4) 0.001(3) 0.003(3) 0.005(3)
C32 0.020(3) 0.018(4) 0.021(4) 0.000(3) 0.003(3) 0.001(3)
C33 0.029(5) 0.041(6) 0.049(6) -0.006(5) 0.011(4) 0.014(4)
C34 0.094(10) 0.091(11) 0.034(6) -0.034(7) -0.003(6) 0.059(9)

loop_
_atom_type_symbol
_atom_type_description
_atom_type_scat_dispersion_real
_atom_type_scat_dispersion_imag
_atom_type_scat_source
C C 0.0033 0.0016 'International Tables Vol C Tables 4.2.6.8 and 6.1.1.4'
H H 0.0000 0.0000 'International Tables Vol C Tables 4.2.6.8 and 6.1.1.4'
N N 0.0061 0.0033 'International Tables Vol C Tables 4.2.6.8 and 6.1.1.4'
O O 0.0106 0.0060 'International Tables Vol C Tables 4.2.6.8 and 6.1.1.4'
F F 0.0171 0.0103 'International Tables Vol C Tables 4.2.6.8 and 6.1.1.4'
Cl Cl 0.1484 0.1585 'International Tables Vol C Tables 4.2.6.8 and 6.1.1.4'
Ir Ir -1.4442 7.9887 'International Tables Vol C Tables 4.2.6.8 and 6.1.1.4'

loop_
_geom_angle_atom_site_label_1
_geom_angle_atom_site_label_2
_geom_angle_atom_site_label_3
_geom_angle
C11 Ir1 C14 89.4(3)
C11 Ir1 N2 94.5(3)
C14 Ir1 N2 81.1(3)
C11 Ir1 N1 80.9(3)
C14 Ir1 N1 94.4(3)
N2 Ir1 N1 173.6(2)
C11 Ir1 N3 97.8(3)
C14 Ir1 N3 172.5(3)
N2 Ir1 N3 95.9(2)
N1 Ir1 N3 89.1(2)
C11 Ir1 O5 173.5(2)
C14 Ir1 O5 95.8(2)
N2 Ir1 O5 90.2(2)
N1 Ir1 O5 94.8(2)
N3 Ir1 O5 77.3(2)
C12 O2 C13 114.2(6)
C25 O4 C26 115.6(7)
C27 O5 Ir1 116.2(4)
C1 N1 C5 120.0(6)
C1 N1 Ir1 123.7(5)
C5 N1 Ir1 116.2(5)
C24 N2 C20 118.3(6)
C24 N2 Ir1 124.9(5)
C20 N2 Ir1 116.7(5)
C32 N3 C28 117.2(6)
C32 N3 Ir1 128.6(5)
C28 N3 Ir1 114.2(5)
C30 N4 C34 121.0(8)
C30 N4 C33 121.8(8)
C34 N4 C33 116.5(8)
N1 C1 C2 122.9(8)
N1 C1 H1 118.6
C2 C1 H1 118.6
C1 C2 C3 118.3(8)
C1 C2 H2 120.9
C3 C2 H2 120.9
C4 C3 C2 119.6(8)
C4 C3 H3 120.2
C2 C3 H3 120.2
C3 C4 C5 120.3(8)
C3 C4 H4 119.8
C5 C4 H4 119.8
N1 C5 C4 119.0(7)
N1 C5 C6 113.0(6)
C4 C5 C6 128.1(7)
C7 C6 C11 118.7(7)
C7 C6 C5 126.1(7)
C11 C6 C5 115.2(6)
F1 C7 C8 117.3(7)
F1 C7 C6 118.8(7)
C8 C7 C6 123.9(7)
C9 C8 C7 115.5(7)
C9 C8 C12 124.8(7)
C7 C8 C12 119.6(7)
F2 C9 C10 117.2(7)
F2 C9 C8 119.2(7)
C10 C9 C8 123.6(7)
C9 C10 C11 120.3(7)
C9 C10 H10 119.9
C11 C10 H10 119.9
C10 C11 C6 118.1(6)
C10 C11 Ir1 127.4(5)
C6 C11 Ir1 114.5(5)
O1 C12 O2 124.6(7)
O1 C12 C8 124.5(7)
O2 C12 C8 110.9(6)
O2 C13 H13A 109.5
O2 C13 H13B 109.5
H13A C13 H13B 109.5
O2 C13 H13C 109.5
H13A C13 H13C 109.5
H13B C13 H13C 109.5
C15 C14 C19 118.4(6)
C15 C14 Ir1 127.6(6)
C19 C14 Ir1 113.9(5)
C16 C15 C14 118.8(7)
C16 C15 H15 120.6
C14 C15 H15 120.6
F3 C16 C17 117.4(7)
F3 C16 C15 117.9(7)
C17 C16 C15 124.6(7)
C18 C17 C16 115.9(7)
C18 C17 C25 120.9(7)
C16 C17 C25 123.2(7)
F4 C18 C17 115.9(7)
F4 C18 C19 120.2(7)
C17 C18 C19 123.8(7)
C18 C19 C14 118.3(7)
C18 C19 C20 125.8(7)
C14 C19 C20 115.9(6)
N2 C20 C21 120.6(7)
N2 C20 C19 112.3(6)
C21 C20 C19 127.0(7)
C22 C21 C20 119.5(7)
C22 C21 H21 120.3
C20 C21 H21 120.3
C23 C22 C21 119.9(7)
C23 C22 H22 120.1
C21 C22 H22 120.1
C24 C23 C22 118.7(7)
C24 C23 H23 120.6
C22 C23 H23 120.6
N2 C24 C23 123.0(7)
N2 C24 H24 118.5
C23 C24 H24 118.5
O3 C25 O4 126.0(8)
O3 C25 C17 123.6(8)
O4 C25 C17 110.4(6)
O4 C26 H26A 109.5
O4 C26 H26B 109.5
H26A C26 H26B 109.5
O4 C26 H26C 109.5
H26A C26 H26C 109.5
H26B C26 H26C 109.5
O6 C27 O5 120.4(7)
O6 C27 C28 124.9(7)
O5 C27 C28 114.7(6)
N3 C28 C29 123.0(7)
N3 C28 C27 117.5(6)
C29 C28 C27 119.5(7)
C28 C29 C30 120.1(7)
C28 C29 H29 119.9
C30 C29 H29 119.9
N4 C30 C31 122.9(7)
N4 C30 C29 121.3(7)
C31 C30 C29 115.8(7)
C32 C31 C30 121.0(7)
C32 C31 H31 119.5
C30 C31 H31 119.5
N3 C32 C31 122.8(7)
N3 C32 H32 118.6
C31 C32 H32 118.6
N4 C33 H33A 109.5
N4 C33 H33B 109.5
H33A C33 H33B 109.5
N4 C33 H33C 109.5
H33A C33 H33C 109.5
H33B C33 H33C 109.5
N4 C34 H34A 109.5
N4 C34 H34B 109.5
H34A C34 H34B 109.5
N4 C34 H34C 109.5
H34A C34 H34C 109.5
H34B C34 H34C 109.5

loop_
_geom_bond_atom_site_label_1
_geom_bond_atom_site_label_2
_geom_bond_distance
Ir1 C11 1.991(7)
Ir1 C14 2.003(7)
Ir1 N2 2.037(6)
Ir1 N1 2.042(6)
Ir1 N3 2.146(6)
Ir1 O5 2.150(5)
F1 C7 1.356(9)
F2 C9 1.349(9)
F3 C16 1.370(9)
F4 C18 1.362(9)
O1 C12 1.211(9)
O2 C12 1.335(9)
O2 C13 1.467(9)
O3 C25 1.194(10)
O4 C25 1.331(10)
O4 C26 1.462(10)
O5 C27 1.353(9)
O6 C27 1.218(9)
N1 C1 1.352(10)
N1 C5 1.378(10)
N2 C24 1.357(10)
N2 C20 1.389(9)
N3 C32 1.355(10)
N3 C28 1.366(9)
N4 C30 1.357(10)
N4 C34 1.448(13)
N4 C33 1.456(11)
C1 C2 1.375(12)
C1 H1 0.9500
C2 C3 1.393(13)
C2 H2 0.9500
C3 C4 1.393(12)
C3 H3 0.9500
C4 C5 1.399(11)
C4 H4 0.9500
C5 C6 1.468(10)
C6 C7 1.399(10)
C6 C11 1.430(10)
C7 C8 1.392(11)
C8 C9 1.391(11)
C8 C12 1.500(10)
C9 C10 1.389(11)
C10 C11 1.397(10)
C10 H10 0.9500
C13 H13A 0.9800
C13 H13B 0.9800
C13 H13C 0.9800
C14 C15 1.410(11)
C14 C19 1.437(10)
C15 C16 1.387(11)
C15 H15 0.9500
C16 C17 1.382(11)
C17 C18 1.380(12)
C17 C25 1.518(10)
C18 C19 1.400(10)
C19 C20 1.471(10)
C20 C21 1.391(11)
C21 C22 1.389(12)
C21 H21 0.9500
C22 C23 1.387(12)
C22 H22 0.9500
C23 C24 1.374(12)
C23 H23 0.9500
C24 H24 0.9500
C26 H26A 0.9800
C26 H26B 0.9800
C26 H26C 0.9800
C27 C28 1.484(10)
C28 C29 1.371(11)
C29 C30 1.427(11)
C29 H29 0.9500
C30 C31 1.400(11)
C31 C32 1.377(11)
C31 H31 0.9500
C32 H32 0.9500
C33 H33A 0.9800
C33 H33B 0.9800
C33 H33C 0.9800
C34 H34A 0.9800
C34 H34B 0.9800
C34 H34C 0.9800

loop_
_geom_torsion_atom_site_label_1
_geom_torsion_atom_site_label_2
_geom_torsion_atom_site_label_3
_geom_torsion_atom_site_label_4
_geom_torsion
C14 Ir1 O5 C27 176.3(5)
N2 Ir1 O5 C27 95.2(5)
N1 Ir1 O5 C27 -88.8(5)
N3 Ir1 O5 C27 -0.8(5)
C11 Ir1 N1 C1 175.7(6)
C14 Ir1 N1 C1 87.0(6)
N3 Ir1 N1 C1 -86.3(6)
O5 Ir1 N1 C1 -9.2(6)
C11 Ir1 N1 C5 -1.9(5)
C14 Ir1 N1 C5 -90.6(5)
N3 Ir1 N1 C5 96.1(5)
O5 Ir1 N1 C5 173.2(5)
C11 Ir1 N2 C24 88.9(6)
C14 Ir1 N2 C24 177.6(6)
N3 Ir1 N2 C24 -9.4(6)
O5 Ir1 N2 C24 -86.6(6)
C11 Ir1 N2 C20 -87.2(5)
C14 Ir1 N2 C20 1.4(5)
N3 Ir1 N2 C20 174.5(5)
O5 Ir1 N2 C20 97.3(5)
C11 Ir1 N3 C32 -2.7(7)
N2 Ir1 N3 C32 92.7(6)
N1 Ir1 N3 C32 -83.3(6)
O5 Ir1 N3 C32 -178.4(7)
C11 Ir1 N3 C28 178.6(5)
N2 Ir1 N3 C28 -86.1(5)
N1 Ir1 N3 C28 97.9(5)
O5 Ir1 N3 C28 2.8(5)
C5 N1 C1 C2 -0.1(11)
Ir1 N1 C1 C2 -177.7(6)
N1 C1 C2 C3 -1.1(13)
C1 C2 C3 C4 0.8(13)
C2 C3 C4 C5 0.7(14)
C1 N1 C5 C4 1.7(11)
Ir1 N1 C5 C4 179.4(6)
C1 N1 C5 C6 -178.1(6)
Ir1 N1 C5 C6 -0.3(8)
C3 C4 C5 N1 -2.0(12)
C3 C4 C5 C6 177.7(8)
N1 C5 C6 C7 -177.2(7)
C4 C5 C6 C7 3.0(13)
N1 C5 C6 C11 3.6(9)
C4 C5 C6 C11 -176.1(8)
C11 C6 C7 F1 -179.6(6)
C5 C6 C7 F1 1.3(11)
C11 C6 C7 C8 3.2(11)
C5 C6 C7 C8 -176.0(7)
F1 C7 C8 C9 -178.4(6)
C6 C7 C8 C9 -1.1(11)
F1 C7 C8 C12 5.6(10)
C6 C7 C8 C12 -177.1(7)
C7 C8 C9 F2 -178.3(6)
C12 C8 C9 F2 -2.6(11)
C7 C8 C9 C10 -1.6(11)
C12 C8 C9 C10 174.2(7)
F2 C9 C10 C11 178.9(7)
C8 C9 C10 C11 2.0(12)
C9 C10 C11 C6 0.1(11)
C9 C10 C11 Ir1 -177.7(6)
C7 C6 C11 C10 -2.6(10)
C5 C6 C11 C10 176.6(7)
C7 C6 C11 Ir1 175.5(5)
C5 C6 C11 Ir1 -5.2(8)
C14 Ir1 C11 C10 -83.6(7)
N2 Ir1 C11 C10 -2.6(7)
N1 Ir1 C11 C10 -178.2(7)
N3 Ir1 C11 C10 94.0(7)
C14 Ir1 C11 C6 98.4(5)
N2 Ir1 C11 C6 179.4(5)
N1 Ir1 C11 C6 3.8(5)
N3 Ir1 C11 C6 -84.0(5)
C13 O2 C12 O1 1.9(12)
C13 O2 C12 C8 -177.8(7)
C9 C8 C12 O1 -139.4(8)
C7 C8 C12 O1 36.2(11)
C9 C8 C12 O2 40.3(10)
C7 C8 C12 O2 -144.1(7)
C11 Ir1 C14 C15 -89.6(7)
N2 Ir1 C14 C15 175.7(7)
N1 Ir1 C14 C15 -8.8(7)
O5 Ir1 C14 C15 86.4(7)
C11 Ir1 C14 C19 93.8(5)
N2 Ir1 C14 C19 -0.8(5)
N1 Ir1 C14 C19 174.6(5)
O5 Ir1 C14 C19 -90.1(5)
C19 C14 C15 C16 -2.4(11)
Ir1 C14 C15 C16 -178.8(6)
C14 C15 C16 F3 177.6(7)
C14 C15 C16 C17 -0.2(13)
F3 C16 C17 C18 -176.4(7)
C15 C16 C17 C18 1.3(12)
F3 C16 C17 C25 3.3(12)
C15 C16 C17 C25 -179.0(8)
C16 C17 C18 F4 178.9(7)
C25 C17 C18 F4 -0.8(11)
C16 C17 C18 C19 0.3(12)
C25 C17 C18 C19 -179.5(7)
F4 C18 C19 C14 178.6(6)
C17 C18 C19 C14 -2.8(11)
F4 C18 C19 C20 -0.7(11)
C17 C18 C19 C20 177.8(7)
C15 C14 C19 C18 3.8(10)
Ir1 C14 C19 C18 -179.3(5)
C15 C14 C19 C20 -176.8(7)
Ir1 C14 C19 C20 0.1(8)
C24 N2 C20 C21 0.6(10)
Ir1 N2 C20 C21 177.0(5)
C24 N2 C20 C19 -178.1(6)
Ir1 N2 C20 C19 -1.7(8)
C18 C19 C20 N2 -179.6(7)
C14 C19 C20 N2 1.0(9)
C18 C19 C20 C21 1.7(12)
C14 C19 C20 C21 -177.6(7)
N2 C20 C21 C22 -0.9(11)
C19 C20 C21 C22 177.7(7)
C20 C21 C22 C23 0.6(11)
C21 C22 C23 C24 0.0(11)
C20 N2 C24 C23 0.0(11)
Ir1 N2 C24 C23 -176.1(5)
C22 C23 C24 N2 -0.3(11)
C26 O4 C25 O3 -5.7(14)
C26 O4 C25 C17 175.7(8)
C18 C17 C25 O3 92.9(12)
C16 C17 C25 O3 -86.7(12)
C18 C17 C25 O4 -88.4(9)
C16 C17 C25 O4 92.0(10)
Ir1 O5 C27 O6 179.0(6)
Ir1 O5 C27 C28 -1.2(8)
C32 N3 C28 C29 -1.2(11)
Ir1 N3 C28 C29 177.7(6)
C32 N3 C28 C27 176.7(6)
Ir1 N3 C28 C27 -4.4(8)
O6 C27 C28 N3 -176.4(8)
O5 C27 C28 N3 3.7(10)
O6 C27 C28 C29 1.6(12)
O5 C27 C28 C29 -178.2(7)
N3 C28 C29 C30 -1.5(12)
C27 C28 C29 C30 -179.4(7)
C34 N4 C30 C31 0.8(15)
C33 N4 C30 C31 -169.4(8)
C34 N4 C30 C29 179.8(11)
C33 N4 C30 C29 9.6(13)
C28 C29 C30 N4 -175.5(8)
C28 C29 C30 C31 3.6(11)
N4 C30 C31 C32 175.9(8)
C29 C30 C31 C32 -3.1(12)
C28 N3 C32 C31 1.7(11)
Ir1 N3 C32 C31 -177.0(6)
C30 C31 C32 N3 0.5(12)

loop_
_platon_squeeze_void_nr
_platon_squeeze_void_average_x
_platon_squeeze_void_average_y
_platon_squeeze_void_average_z
_platon_squeeze_void_volume
_platon_squeeze_void_count_electrons
_platon_squeeze_void_content
1 0.000 0.000 0.000 214 58 ' '
2 0.611 0.011 0.414 132 34 ' '
3 0.388 -0.011 0.587 130 34 ' '
4 1.000 0.500 0.500 214 58 ' '
5 0.389 0.511 0.086 131 34 ' '
6 0.612 0.488 -0.087 130 34 ' '
